data_7716650
loop_
_publ_author_name
'Assadawi, Nawal'
'Ferderer, Myles'
'Kusi-Appauh, Nicholas'
'Yu, Haibo'
'Dillon, Carolyn T.'
'Sluyter, Ronald'
'Richardson, Christopher'
'Ralph, Stephen F.'

_publ_section_title
;
 Effect of substituents on the ability of nickel Schiff base complexes
 with four pendant groups to bind to G-quadruplexes.
;
_journal_issue 30
_journal_name_full 'Dalton transactions (Cambridge, England : 2003)'
_journal_page_first 12720
_journal_page_last 12739
_journal_paper_doi 10.1039/d4dt00448e
_journal_volume 53
_journal_year 2024
_chemical_formula_moiety 'C56 H74 N6 Ni O6, 0.205(H2 O)'
_chemical_formula_sum 'C56 H74.41 N6 Ni O6.2'
_chemical_formula_weight 989.61
_space_group_crystal_system monoclinic
_space_group_IT_number 14
_space_group_name_Hall '-P 2ybc'
_space_group_name_H-M_alt 'P 1 21/c 1'
_atom_sites_solution_hydrogens mixed
_atom_sites_solution_primary dual
_audit_creation_date 2024-06-02
_audit_creation_method
;
Olex2 1.5
(compiled 2024.02.16 svn.r378c4104 for OlexSys, GUI svn.r6928)
;
_audit_update_record
;
2024-06-02 deposited with the CCDC.	2024-06-19 downloaded from the CCDC.
;
_cell_angle_alpha 90
_cell_angle_beta 99.678(3)
_cell_angle_gamma 90
_cell_formula_units_Z 4
_cell_length_a 10.7829(3)
_cell_length_b 21.9025(5)
_cell_length_c 22.2389(5)
_cell_measurement_reflns_used 11105
_cell_measurement_temperature 149.99(10)
_cell_measurement_theta_max 30.3760
_cell_measurement_theta_min 2.0810
_cell_volume 5177.5(2)
_computing_cell_refinement 'CrysAlisPro 1.171.40.15 (Rigaku OD, 2018)'
_computing_data_collection 'CrysAlisPro 1.171.40.15 (Rigaku OD, 2018)'
_computing_data_reduction 'CrysAlisPro 1.171.40.15 (Rigaku OD, 2018)'
_computing_molecular_graphics 'Olex2 1.5 (Dolomanov et al., 2009)'
_computing_publication_material 'Olex2 1.5 (Dolomanov et al., 2009)'
_computing_structure_refinement 'SHELXL 2017/1 (Sheldrick, 2015)'
_computing_structure_solution 'SHELXT  (Sheldrick, 2015)'
_diffrn_ambient_environment N~2~
_diffrn_ambient_temperature 149.99(10)
_diffrn_detector 'HyPix Bantam HPC3000'
_diffrn_measured_fraction_theta_full 0.998
_diffrn_measured_fraction_theta_max 0.991
_diffrn_measurement_details
;
List of Runs (angles in degrees, time in seconds):

  # Type    Start    End  Width  t~exp~   \w     \q     \k     \f   Frames
#--------------------------------------------------------------------------
  1  \w     59.00  91.00   0.50   25.00    --   20.00  54.00   0.00   64
  2  \w    -48.00 110.00   0.50   25.00    --   20.00  54.00 120.00  316
  3  \w    -69.00 106.50   0.50   25.00    --   20.00  54.00-150.00  351
  4  \w    -53.00 -18.00   0.50   25.00    --   20.00  54.00-180.00   70
  5  \w     -9.00  33.00   0.50   25.00    --   20.00  54.00-180.00   84
  6  \w     46.00  83.50   0.50   25.00    --   20.00  54.00-180.00   75
;
_diffrn_measurement_device 'two-circle diffractometer'
_diffrn_measurement_device_type 'XtaLAB Mini II'
_diffrn_measurement_method '\w scans'
_diffrn_orient_matrix_type 'CrysAlisPro convention (1999,Acta A55,543-557)'
_diffrn_orient_matrix_UB_11 0.0471731000
_diffrn_orient_matrix_UB_12 -0.0183467000
_diffrn_orient_matrix_UB_13 0.0173492000
_diffrn_orient_matrix_UB_21 -0.0052586000
_diffrn_orient_matrix_UB_22 -0.0213014000
_diffrn_orient_matrix_UB_23 -0.0243413000
_diffrn_orient_matrix_UB_31 0.0469265000
_diffrn_orient_matrix_UB_32 0.0160676000
_diffrn_orient_matrix_UB_33 -0.0123868000
_diffrn_radiation_monochromator graphite
_diffrn_radiation_probe x-ray
_diffrn_radiation_type 'Mo K\a'
_diffrn_radiation_wavelength 0.71073
_diffrn_reflns_av_R_equivalents 0.0398
_diffrn_reflns_av_unetI/netI 0.0584
_diffrn_reflns_Laue_measured_fraction_full 0.998
_diffrn_reflns_Laue_measured_fraction_max 0.991
_diffrn_reflns_limit_h_max 14
_diffrn_reflns_limit_h_min -12
_diffrn_reflns_limit_k_max 29
_diffrn_reflns_limit_k_min -28
_diffrn_reflns_limit_l_max 29
_diffrn_reflns_limit_l_min -28
_diffrn_reflns_number 39931
_diffrn_reflns_point_group_measured_fraction_full 0.998
_diffrn_reflns_point_group_measured_fraction_max 0.991
_diffrn_reflns_theta_full 25.242
_diffrn_reflns_theta_max 28.283
_diffrn_reflns_theta_min 2.435
_diffrn_source 'fine-focus sealed X-ray tube'
_diffrn_source_type 'Rigaku (Mo) X-ray Source'
_exptl_absorpt_coefficient_mu 0.431
_exptl_absorpt_correction_T_max 1.00000
_exptl_absorpt_correction_T_min 0.74131
_exptl_absorpt_correction_type multi-scan
_exptl_absorpt_process_details
;
CrysAlisPro 1.171.40.15 (Rigaku Oxford Diffraction, 2018)
Empirical absorption correction using spherical harmonics,
 implemented in SCALE3 ABSPACK scaling algorithm.
;
_exptl_crystal_colour red
_exptl_crystal_colour_primary red
_exptl_crystal_density_diffrn 1.270
_exptl_crystal_description 'rectangular block'
_exptl_crystal_F_000 2120
_exptl_crystal_recrystallization_method 'Slow evaporation DCM/petroleum spirit (1:3)'
_exptl_crystal_size_max 0.41
_exptl_crystal_size_mid 0.19
_exptl_crystal_size_min 0.18
_refine_diff_density_max 0.965
_refine_diff_density_min -0.421
_refine_diff_density_rms 0.068
_refine_ls_extinction_method none
_refine_ls_goodness_of_fit_ref 1.025
_refine_ls_hydrogen_treatment constr
_refine_ls_matrix_type full
_refine_ls_number_parameters 659
_refine_ls_number_reflns 12745
_refine_ls_number_restraints 181
_refine_ls_restrained_S_all 1.026
_refine_ls_R_factor_all 0.1032
_refine_ls_R_factor_gt 0.0639
_refine_ls_shift/su_max 0.001
_refine_ls_shift/su_mean 0.000
_refine_ls_structure_factor_coef Fsqd
_refine_ls_weighting_details 'w=1/[\s^2^(Fo^2^)+(0.0745P)^2^+3.5286P] where P=(Fo^2^+2Fc^2^)/3'
_refine_ls_weighting_scheme calc
_refine_ls_wR_factor_gt 0.1480
_refine_ls_wR_factor_ref 0.1661
_reflns_Friedel_coverage 0.000
_reflns_number_gt 8427
_reflns_number_total 12745
_reflns_threshold_expression 'I > 2\s(I)'
_cod_data_source_file d4dt00448e27.cif
_cod_data_source_block exp_84ni20
_cod_depositor_comments 'Adding full bibliography for 7716650--7716651.cif.'
_cod_original_cell_volume 5177.4(2)
_cod_original_formula_sum 'C56 H74.41 N6 Ni O6.20'
_cod_database_code 7716650
_shelx_shelxl_version_number 2017/1
_chemical_oxdiff_formula 'C56 H74.5 N6 Ni O6.25'
_chemical_oxdiff_usercomment 'Ni20 from Nawal'
_shelx_space_group_comment
;
The symmetry employed for this shelxl refinement is uniquely defined
by the following loop, which should always be used as a source of
symmetry information in preference to the above space-group names.
They are only intended as comments.
;
_shelx_estimated_absorpt_t_max 0.926
_shelx_estimated_absorpt_t_min 0.843
_reflns_odcompleteness_completeness 99.11
_reflns_odcompleteness_iscentric 1
_reflns_odcompleteness_theta 28.22
_olex2_refinement_description
;
1. Fixed Uiso
 At 1.2 times of:
  All C(H) groups, All C(H,H) groups, All C(H,H,H,H) groups
 At 1.5 times of:
  All O(H,H) groups
2. Restrained distances
 N23A-C23A \\sim N1-C23A
 with sigma of 0.02
3. Uiso/Uaniso restraints and constraints
N23A \\sim C24A \\sim C25A \\sim C26A \\sim C27A \\sim C28A \\sim N1 \\sim C1F
\\sim C1E \\sim C1D \\sim C1C \\sim C1B: within 2A with sigma of 0.01 and sigma
for terminal atoms of 0.02 within 2A
Uanis(O1W) \\sim Ueq: with sigma of 0.1 and sigma for terminal atoms of 0.2
4. Others
 Sof(O1W)=Sof(H1WA)=Sof(H1WB)=Sof(N1)=Sof(C1F)=Sof(H1FA)=Sof(H1FB)=Sof(C1E)=
 Sof(H1EA)=Sof(H1EB)=Sof(C1D)=Sof(H1DA)=Sof(H1DB)=Sof(C1C)=Sof(H1CA)=Sof(H1CB)=
 Sof(C1B)=Sof(H1BA)=Sof(H1BB)=Sof(H23E)=Sof(H23F)=1-FVAR(1)
 Sof(N23A)=Sof(C24A)=Sof(H24A)=Sof(H24B)=Sof(C25A)=Sof(H25A)=Sof(H25B)=
 Sof(C26A)=Sof(H26A)=Sof(H26B)=Sof(C27A)=Sof(H27A)=Sof(H27B)=Sof(C28A)=
 Sof(H28A)=Sof(H28B)=Sof(H23C)=Sof(H23D)=FVAR(1)
 Fixed X: O1W(1.15277) H1WA(1.0946) H1WB(1.13385)
 Fixed Y: O1W(0.18079) H1WA(0.15751) H1WB(0.19295)
 Fixed Z: O1W(0.62665) H1WA(0.60867) H1WB(0.66046)
5.a Free rotating group:
 N23A(C24A,C25A,C26A,C27A,C28A), N1(C1F,C1E,C1D,C1C,C1B)
5.b Ternary CH refined with riding coordinates:
 C7(H7), C7A(H7A)
5.c Secondary CH2 refined with riding coordinates:
 C24A(H24A,H24B), C25A(H25A,H25B), C26A(H26A,H26B), C27A(H27A,H27B), C28A(H28A,
 H28B), C15(H15A,H15B), C15A(H15C,H15D), C16(H16A,H16B), C16A(H16C,H16D),
 C17(H17A,H17B), C17A(H17C,H17D), C18(H18A,H18B), C18A(H18C,H18D), C19(H19A,
 H19B), C19A(H19C,H19D), C20(H20A,H20B), C20A(H20C,H20D), C21(H21A,H21B),
 C21A(H21C,H21D), C22(H22A,H22B), C22A(H22C,H22D), C23(H23A,H23B), C24(H24C,
 H24D), C25(H25C,H25D), C26(H26C,H26D), C27(H27C,H27D), C28(H28C,H28D),
 C1F(H1FA,H1FB), C1E(H1EA,H1EB), C1D(H1DA,H1DB), C1C(H1CA,H1CB), C1B(H1BA,H1BB),
  C23A(H23C,H23D), C23A(H23E,H23F)
5.d Aromatic/amide H refined with riding coordinates:
 C1(H1), C1A(H1A), C2(H2), C2A(H2A), C3(H3), C3A(H3A), C4(H4), C4A(H4A),
 C5(H5), C5A(H5A), C8(H8), C8A(H8A), C11(H11), C11A(H11A), C13(H13), C13A(H13A)
;
_olex2_exptl_crystal_mounting_method 'Mitegen mount + Paratone-N'
_olex2_submission_special_instructions 'No special instructions were received'
_oxdiff_exptl_absorpt_empirical_details
;
Empirical correction (ABSPACK) includes:
- Absorption correction using spherical harmonics
- Frame scaling
;
_oxdiff_exptl_absorpt_empirical_full_max 1.153
_oxdiff_exptl_absorpt_empirical_full_min 0.855

loop_
_space_group_symop_operation_xyz
'x, y, z'
'-x, y+1/2, -z+1/2'
'-x, -y, -z'
'x, -y-1/2, z-1/2'

loop_
_atom_site_label
_atom_site_type_symbol
_atom_site_fract_x
_atom_site_fract_y
_atom_site_fract_z
_atom_site_U_iso_or_equiv
_atom_site_adp_type
_atom_site_occupancy
_atom_site_site_symmetry_order
_atom_site_calc_flag
_atom_site_refinement_flags_posn
_atom_site_refinement_flags_adp
_atom_site_refinement_flags_occupancy
_atom_site_disorder_assembly
_atom_site_disorder_group
Ni1 Ni 0.57167(3) 0.49679(2) 0.57167(2) 0.02848(11) Uani 1 1 d . . . . .
O10 O 0.6398(2) 0.73138(9) 0.51401(10) 0.0472(6) Uani 1 1 d . . . . .
O10A O 0.3564(2) 0.31471(9) 0.68439(10) 0.0475(6) Uani 1 1 d . . . . .
O12 O 0.97644(19) 0.63938(9) 0.43282(9) 0.0420(5) Uani 1 1 d . . . . .
O12A O 0.6970(2) 0.20781(9) 0.62190(10) 0.0474(6) Uani 1 1 d . . . . .
O14 O 0.70361(17) 0.51655(8) 0.53120(8) 0.0315(4) Uani 1 1 d . . . . .
O14A O 0.63114(17) 0.41725(8) 0.56976(8) 0.0304(4) Uani 1 1 d . . . . .
N7 N 0.5079(2) 0.57575(10) 0.57012(10) 0.0280(5) Uani 1 1 d . . . . .
N7A N 0.4472(2) 0.47627(10) 0.61616(10) 0.0284(5) Uani 1 1 d . . . . .
N17 N 0.5683(3) 0.87006(11) 0.54479(12) 0.0456(7) Uani 1 1 d . . . . .
N17A N 0.1357(2) 0.21545(11) 0.74898(11) 0.0390(6) Uani 1 1 d . . . . .
N23 N 1.0204(2) 0.57649(11) 0.30719(11) 0.0374(6) Uani 1 1 d . . . . .
N23A N 0.9651(3) 0.13612(14) 0.56870(16) 0.0447(10) Uani 0.795(5) 1 d DG U P A 1
C24A C 0.9260(3) 0.1213(2) 0.50402(16) 0.0513(11) Uani 0.795(5) 1 d G U P A 1
H24A H 0.866533 0.152693 0.484429 0.062 Uiso 0.795(5) 1 calc R U P A 1
H24B H 0.882479 0.081362 0.500073 0.062 Uiso 0.795(5) 1 calc R U P A 1
C25A C 1.0398(4) 0.1188(2) 0.47241(13) 0.0613(13) Uani 0.795(5) 1 d G U P A 1
H25A H 1.077923 0.159975 0.472947 0.074 Uiso 0.795(5) 1 calc R U P A 1
H25B H 1.012648 0.106844 0.429278 0.074 Uiso 0.795(5) 1 calc R U P A 1
C26A C 1.1382(3) 0.0736(2) 0.50289(17) 0.0670(14) Uani 0.795(5) 1 d G U P A 1
H26A H 1.214749 0.076454 0.483945 0.080 Uiso 0.795(5) 1 calc R U P A 1
H26B H 1.104971 0.031519 0.497185 0.080 Uiso 0.795(5) 1 calc R U P A 1
C27A C 1.1716(3) 0.08847(18) 0.57255(16) 0.0596(13) Uani 0.795(5) 1 d G U P A 1
H27A H 1.227835 0.056355 0.593238 0.072 Uiso 0.795(5) 1 calc R U P A 1
H27B H 1.216920 0.127911 0.578220 0.072 Uiso 0.795(5) 1 calc R U P A 1
C28A C 1.0542(3) 0.09195(17) 0.60079(14) 0.0614(13) Uani 0.795(5) 1 d G U P A 1
H28A H 1.014055 0.051189 0.599239 0.074 Uiso 0.795(5) 1 calc R U P A 1
H28B H 1.076778 0.104026 0.644145 0.074 Uiso 0.795(5) 1 calc R U P A 1
C1 C 0.3871(3) 0.67901(13) 0.64437(13) 0.0357(6) Uani 1 1 d . . . . .
H1 H 0.463636 0.666593 0.668924 0.043 Uiso 1 1 calc R U . . .
C1A C 0.5593(3) 0.55278(14) 0.71929(13) 0.0390(7) Uani 1 1 d . . . . .
H1A H 0.615617 0.539365 0.693456 0.047 Uiso 1 1 calc R U . . .
C2 C 0.3348(3) 0.73521(13) 0.65478(14) 0.0412(7) Uani 1 1 d . . . . .
H2 H 0.375019 0.760685 0.686787 0.049 Uiso 1 1 calc R U . . .
C2A C 0.6068(3) 0.57547(15) 0.77702(14) 0.0459(8) Uani 1 1 d . . . . .
H2A H 0.695106 0.577758 0.790435 0.055 Uiso 1 1 calc R U . . .
C3 C 0.2242(3) 0.75423(14) 0.61871(15) 0.0464(8) Uani 1 1 d . . . . .
H3 H 0.189048 0.792763 0.625915 0.056 Uiso 1 1 calc R U . . .
C3A C 0.5244(4) 0.59475(15) 0.81494(15) 0.0519(9) Uani 1 1 d . . . . .
H3A H 0.556515 0.610924 0.854103 0.062 Uiso 1 1 calc R U . . .
C4 C 0.1651(3) 0.71730(15) 0.57230(15) 0.0443(8) Uani 1 1 d . . . . .
H4 H 0.089637 0.730554 0.547322 0.053 Uiso 1 1 calc R U . . .
C4A C 0.3966(4) 0.59051(15) 0.79602(15) 0.0521(9) Uani 1 1 d . . . . .
H4A H 0.340810 0.603154 0.822433 0.063 Uiso 1 1 calc R U . . .
C5 C 0.2164(3) 0.66029(13) 0.56210(13) 0.0357(6) Uani 1 1 d . . . . .
H5 H 0.174729 0.634887 0.530376 0.043 Uiso 1 1 calc R U . . .
C5A C 0.3488(3) 0.56792(13) 0.73868(14) 0.0427(8) Uani 1 1 d . . . . .
H5A H 0.260372 0.564827 0.726090 0.051 Uiso 1 1 calc R U . . .
C6 C 0.3274(3) 0.64026(12) 0.59768(12) 0.0312(6) Uani 1 1 d . . . . .
C6A C 0.4302(3) 0.54955(12) 0.69900(12) 0.0318(6) Uani 1 1 d . . . . .
C7 C 0.3776(2) 0.57771(12) 0.58457(12) 0.0292(6) Uani 1 1 d . . . . .
H7 H 0.321001 0.562126 0.547491 0.035 Uiso 1 1 calc R U . . .
C7A C 0.3751(2) 0.52901(12) 0.63493(12) 0.0304(6) Uani 1 1 d . . . . .
H7A H 0.285999 0.515998 0.634363 0.036 Uiso 1 1 calc R U . . .
C8 C 0.5541(3) 0.62411(12) 0.54791(12) 0.0309(6) Uani 1 1 d . . . . .
H8 H 0.508782 0.661288 0.548140 0.037 Uiso 1 1 calc R U . . .
C8A C 0.4235(3) 0.42225(12) 0.63673(12) 0.0312(6) Uani 1 1 d . . . . .
H8A H 0.355054 0.419021 0.658409 0.037 Uiso 1 1 calc R U . . .
C9 C 0.6686(3) 0.62513(12) 0.52315(12) 0.0314(6) Uani 1 1 d . . . . .
C9A C 0.4916(3) 0.36814(12) 0.62934(12) 0.0310(6) Uani 1 1 d . . . . .
C10 C 0.7106(3) 0.68212(13) 0.50219(13) 0.0364(7) Uani 1 1 d . . . . .
C10A C 0.4606(3) 0.31196(13) 0.65644(13) 0.0375(7) Uani 1 1 d . . . . .
C11 C 0.8127(3) 0.68566(13) 0.47277(13) 0.0389(7) Uani 1 1 d . . . . .
H11 H 0.840054 0.723802 0.459403 0.047 Uiso 1 1 calc R U . . .
C11A C 0.5315(3) 0.26017(14) 0.65397(14) 0.0426(8) Uani 1 1 d . . . . .
H11A H 0.511992 0.223700 0.673534 0.051 Uiso 1 1 calc R U . . .
C12 C 0.8762(3) 0.63076(13) 0.46292(12) 0.0349(6) Uani 1 1 d . . . . .
C12A C 0.6338(3) 0.26205(13) 0.62189(13) 0.0377(7) Uani 1 1 d . . . . .
C13 C 0.8399(3) 0.57486(13) 0.48254(12) 0.0322(6) Uani 1 1 d . . . . .
H13 H 0.884739 0.539009 0.475344 0.039 Uiso 1 1 calc R U . . .
C13A C 0.6633(3) 0.31406(13) 0.59220(12) 0.0341(6) Uani 1 1 d . . . . .
H13A H 0.729649 0.313233 0.569005 0.041 Uiso 1 1 calc R U . . .
C14 C 0.7348(2) 0.57094(12) 0.51366(12) 0.0298(6) Uani 1 1 d . . . . .
C14A C 0.5951(3) 0.36839(12) 0.59628(12) 0.0294(6) Uani 1 1 d . . . . .
C15 C 0.6579(3) 0.78849(14) 0.48500(16) 0.0508(9) Uani 1 1 d . . . . .
H15A H 0.661800 0.781602 0.441359 0.061 Uiso 1 1 calc R U . . .
H15B H 0.738309 0.807175 0.504466 0.061 Uiso 1 1 calc R U . . .
C15A C 0.3132(3) 0.25770(14) 0.70638(17) 0.0504(9) Uani 1 1 d . . . . .
H15C H 0.377295 0.240846 0.739315 0.061 Uiso 1 1 calc R U . . .
H15D H 0.297330 0.227476 0.672867 0.061 Uiso 1 1 calc R U . . .
C16 C 0.5498(4) 0.83084(16) 0.49095(15) 0.0527(9) Uani 1 1 d . . . . .
H16A H 0.533590 0.857093 0.454234 0.063 Uiso 1 1 calc R U . . .
H16B H 0.473511 0.805807 0.491483 0.063 Uiso 1 1 calc R U . . .
C16A C 0.1922(3) 0.27151(14) 0.73041(16) 0.0463(8) Uani 1 1 d . . . . .
H16C H 0.210537 0.299513 0.765737 0.056 Uiso 1 1 calc R U . . .
H16D H 0.132049 0.292123 0.698251 0.056 Uiso 1 1 calc R U . . .
C17 C 0.5686(4) 0.83518(16) 0.60005(16) 0.0596(10) Uani 1 1 d . . . . .
H17A H 0.636528 0.804301 0.604014 0.072 Uiso 1 1 calc R U . . .
H17B H 0.487457 0.813381 0.597606 0.072 Uiso 1 1 calc R U . . .
C17A C 0.2110(3) 0.18793(15) 0.80307(15) 0.0458(8) Uani 1 1 d . . . . .
H17C H 0.216761 0.216697 0.837764 0.055 Uiso 1 1 calc R U . . .
H17D H 0.297231 0.180212 0.795143 0.055 Uiso 1 1 calc R U . . .
C18 C 0.5885(5) 0.8767(2) 0.65635(17) 0.0778(13) Uani 1 1 d . . . . .
H18A H 0.585938 0.851799 0.693260 0.093 Uiso 1 1 calc R U . . .
H18B H 0.672703 0.895898 0.660599 0.093 Uiso 1 1 calc R U . . .
C18A C 0.1528(4) 0.12786(16) 0.81982(16) 0.0560(9) Uani 1 1 d . . . . .
H18C H 0.149905 0.098437 0.785818 0.067 Uiso 1 1 calc R U . . .
H18D H 0.205592 0.110090 0.856360 0.067 Uiso 1 1 calc R U . . .
C19 C 0.4904(4) 0.9255(2) 0.65189(18) 0.0710(12) Uani 1 1 d . . . . .
H19A H 0.510315 0.953948 0.686745 0.085 Uiso 1 1 calc R U . . .
H19B H 0.407163 0.906938 0.653150 0.085 Uiso 1 1 calc R U . . .
C19A C 0.0218(4) 0.13863(17) 0.83255(19) 0.0626(11) Uani 1 1 d . . . . .
H19C H -0.017125 0.099263 0.840874 0.075 Uiso 1 1 calc R U . . .
H19D H 0.025073 0.165021 0.868920 0.075 Uiso 1 1 calc R U . . .
C20 C 0.4873(6) 0.9596(2) 0.5928(2) 0.0971(18) Uani 1 1 d . . . . .
H20A H 0.567078 0.982291 0.593982 0.116 Uiso 1 1 calc R U . . .
H20B H 0.417547 0.989511 0.587657 0.116 Uiso 1 1 calc R U . . .
C20A C -0.0547(3) 0.16858(18) 0.7786(2) 0.0686(12) Uani 1 1 d . . . . .
H20C H -0.139294 0.178002 0.787832 0.082 Uiso 1 1 calc R U . . .
H20D H -0.065023 0.140092 0.743580 0.082 Uiso 1 1 calc R U . . .
C21 C 0.4692(5) 0.9154(2) 0.53864(19) 0.0872(16) Uani 1 1 d . . . . .
H21A H 0.386870 0.894696 0.535956 0.105 Uiso 1 1 calc R U . . .
H21B H 0.468740 0.938670 0.500435 0.105 Uiso 1 1 calc R U . . .
C21A C 0.0075(3) 0.22806(17) 0.76119(18) 0.0560(9) Uani 1 1 d . . . . .
H21C H -0.044087 0.246020 0.724411 0.067 Uiso 1 1 calc R U . . .
H21D H 0.011890 0.257950 0.794873 0.067 Uiso 1 1 calc R U . . .
C22 C 1.0466(3) 0.58599(14) 0.42017(14) 0.0399(7) Uani 1 1 d . . . . .
H22A H 1.054181 0.557862 0.455448 0.048 Uiso 1 1 calc R U . . .
H22B H 1.132598 0.598616 0.415395 0.048 Uiso 1 1 calc R U . . .
C22A C 0.8000(3) 0.20519(15) 0.58843(15) 0.0490(8) Uani 1 1 d . . . . .
H22C H 0.865199 0.235625 0.604322 0.059 Uiso 1 1 calc R U . . .
H22D H 0.770297 0.213427 0.544604 0.059 Uiso 1 1 calc R U . . .
C23 C 0.9866(3) 0.55239(14) 0.36350(14) 0.0416(7) Uani 1 1 d . . . . .
H23A H 1.011588 0.508896 0.367529 0.050 Uiso 1 1 calc R U . . .
H23B H 0.893996 0.554302 0.360534 0.050 Uiso 1 1 calc R U . . .
C24 C 0.9382(3) 0.55193(17) 0.25402(15) 0.0503(8) Uani 1 1 d . . . . .
H24C H 0.849688 0.561913 0.256644 0.060 Uiso 1 1 calc R U . . .
H24D H 0.946394 0.506923 0.253627 0.060 Uiso 1 1 calc R U . . .
C25 C 0.9709(3) 0.5781(2) 0.19485(16) 0.0624(10) Uani 1 1 d . . . . .
H25C H 0.955256 0.622691 0.193471 0.075 Uiso 1 1 calc R U . . .
H25D H 0.916166 0.559314 0.159511 0.075 Uiso 1 1 calc R U . . .
C26 C 1.1098(3) 0.56579(19) 0.19052(16) 0.0602(10) Uani 1 1 d . . . . .
H26C H 1.123033 0.521426 0.185877 0.072 Uiso 1 1 calc R U . . .
H26D H 1.131731 0.586747 0.154271 0.072 Uiso 1 1 calc R U . . .
C27 C 1.1931(3) 0.58857(18) 0.24708(15) 0.0563(9) Uani 1 1 d . . . . .
H27C H 1.187628 0.633616 0.249112 0.068 Uiso 1 1 calc R U . . .
H27D H 1.281617 0.577432 0.245780 0.068 Uiso 1 1 calc R U . . .
C28 C 1.1522(3) 0.56041(16) 0.30344(15) 0.0471(8) Uani 1 1 d . . . . .
H28C H 1.160509 0.515452 0.301825 0.057 Uiso 1 1 calc R U . . .
H28D H 1.208163 0.575177 0.340487 0.057 Uiso 1 1 calc R U . . .
O1W O 1.152771 0.180790 0.626650 0.084(6) Uani 0.205(5) 1 d . U P A 2
H1WA H 1.094601 0.157510 0.608670 0.126 Uiso 0.205(5) 1 d . U P A 2
H1WB H 1.133850 0.192950 0.660460 0.126 Uiso 0.205(5) 1 d . U P A 2
N1 N 0.9352(13) 0.1182(7) 0.5581(7) 0.058(3) Uani 0.205(5) 1 d DG U P A 2
C1F C 1.0047(14) 0.0611(7) 0.5731(7) 0.060(2) Uani 0.205(5) 1 d G U P A 2
H1FA H 0.951883 0.026181 0.556159 0.072 Uiso 0.205(5) 1 calc R U P A 2
H1FB H 1.023836 0.056246 0.617985 0.072 Uiso 0.205(5) 1 calc R U P A 2
C1E C 1.1263(12) 0.0610(8) 0.5474(7) 0.067(3) Uani 0.205(5) 1 d G U P A 2
H1EA H 1.181303 0.094374 0.566277 0.080 Uiso 0.205(5) 1 calc R U P A 2
H1EB H 1.170852 0.021828 0.557606 0.080 Uiso 0.205(5) 1 calc R U P A 2
C1D C 1.1009(16) 0.0692(9) 0.4791(6) 0.069(3) Uani 0.205(5) 1 d G U P A 2
H1DA H 1.055113 0.033208 0.459674 0.083 Uiso 0.205(5) 1 calc R U P A 2
H1DB H 1.181523 0.072703 0.463673 0.083 Uiso 0.205(5) 1 calc R U P A 2
C1C C 1.0223(19) 0.1268(10) 0.4630(7) 0.061(3) Uani 0.205(5) 1 d G U P A 2
H1CA H 1.072634 0.163192 0.478101 0.073 Uiso 0.205(5) 1 calc R U P A 2
H1CB H 0.999203 0.130250 0.418163 0.073 Uiso 0.205(5) 1 calc R U P A 2
C1B C 0.9040(15) 0.1247(9) 0.4914(8) 0.056(3) Uani 0.205(5) 1 d G U P A 2
H1BA H 0.855140 0.162667 0.481296 0.067 Uiso 0.205(5) 1 calc R U P A 2
H1BB H 0.851192 0.089854 0.474261 0.067 Uiso 0.205(5) 1 calc R U P A 2
C23A C 0.8520(4) 0.14108(18) 0.59754(18) 0.0695(12) Uani 1 1 d D . . . .
H23C H 0.873790 0.131998 0.641664 0.083 Uiso 0.795(5) 1 calc R U P A 1
H23D H 0.787885 0.111225 0.578952 0.083 Uiso 0.795(5) 1 calc R U P A 1
H23E H 0.897323 0.138205 0.640019 0.083 Uiso 0.205(5) 1 calc R U P A 2
H23F H 0.779435 0.112842 0.594078 0.083 Uiso 0.205(5) 1 calc R U P A 2

loop_
_atom_site_aniso_label
_atom_site_aniso_U_11
_atom_site_aniso_U_22
_atom_site_aniso_U_33
_atom_site_aniso_U_23
_atom_site_aniso_U_13
_atom_site_aniso_U_12
Ni1 0.03235(19) 0.02421(18) 0.03414(18) -0.00025(14) 0.02075(14) 0.00064(15)
O10 0.0596(14) 0.0242(10) 0.0685(14) 0.0028(10) 0.0423(12) -0.0010(10)
O10A 0.0586(14) 0.0316(11) 0.0640(14) 0.0127(10) 0.0441(12) 0.0085(10)
O12 0.0412(11) 0.0384(12) 0.0547(13) -0.0024(10) 0.0318(10) -0.0082(9)
O12A 0.0573(14) 0.0361(12) 0.0588(13) 0.0153(10) 0.0386(11) 0.0175(10)
O14 0.0344(10) 0.0260(9) 0.0398(10) -0.0008(8) 0.0221(9) -0.0007(8)
O14A 0.0342(10) 0.0251(9) 0.0375(10) 0.0014(8) 0.0223(8) 0.0016(8)
N7 0.0300(12) 0.0270(11) 0.0314(11) -0.0011(9) 0.0176(9) -0.0005(9)
N7A 0.0301(11) 0.0254(11) 0.0337(11) -0.0012(9) 0.0170(10) 0.0026(10)
N17 0.0648(18) 0.0288(13) 0.0477(15) 0.0026(11) 0.0225(13) 0.0036(13)
N17A 0.0363(13) 0.0421(14) 0.0435(14) 0.0024(11) 0.0203(11) -0.0012(11)
N23 0.0362(13) 0.0393(14) 0.0407(13) -0.0032(11) 0.0179(11) -0.0001(11)
N23A 0.048(2) 0.041(2) 0.052(2) 0.0147(16) 0.0259(18) 0.0167(17)
C24A 0.041(2) 0.050(2) 0.064(3) -0.013(2) 0.012(2) 0.002(2)
C25A 0.048(3) 0.082(3) 0.056(3) -0.021(2) 0.017(2) 0.006(2)
C26A 0.050(3) 0.067(3) 0.091(4) -0.015(3) 0.032(3) 0.004(2)
C27A 0.046(2) 0.056(3) 0.079(3) 0.022(2) 0.017(2) 0.007(2)
C28A 0.062(3) 0.055(3) 0.073(3) 0.023(2) 0.028(2) 0.023(2)
C1 0.0382(16) 0.0296(14) 0.0431(16) 0.0010(12) 0.0176(13) 0.0022(12)
C1A 0.0465(17) 0.0384(16) 0.0375(15) -0.0031(13) 0.0226(14) 0.0021(14)
C2 0.0532(19) 0.0306(15) 0.0451(17) -0.0040(13) 0.0234(15) -0.0020(14)
C2A 0.055(2) 0.0449(19) 0.0399(17) -0.0006(14) 0.0137(15) -0.0011(16)
C3 0.057(2) 0.0310(16) 0.059(2) 0.0039(14) 0.0332(17) 0.0078(15)
C3A 0.087(3) 0.0367(18) 0.0362(16) -0.0056(13) 0.0213(17) 0.0049(18)
C4 0.0412(17) 0.0432(18) 0.0510(18) 0.0128(15) 0.0150(15) 0.0107(15)
C4A 0.074(2) 0.0428(19) 0.0502(19) -0.0043(15) 0.0405(18) 0.0093(18)
C5 0.0385(16) 0.0351(15) 0.0375(15) 0.0032(12) 0.0175(13) 0.0016(13)
C5A 0.0500(18) 0.0356(16) 0.0506(18) 0.0003(13) 0.0320(15) 0.0087(14)
C6 0.0334(14) 0.0278(14) 0.0374(14) 0.0032(11) 0.0206(12) 0.0007(11)
C6A 0.0420(16) 0.0231(13) 0.0362(14) 0.0041(11) 0.0236(13) 0.0035(12)
C7 0.0286(13) 0.0250(13) 0.0377(14) 0.0006(11) 0.0166(12) 0.0005(11)
C7A 0.0303(14) 0.0256(13) 0.0408(15) 0.0025(11) 0.0222(12) 0.0015(11)
C8 0.0348(14) 0.0273(14) 0.0349(14) -0.0019(11) 0.0182(12) 0.0009(12)
C8A 0.0332(14) 0.0329(15) 0.0322(14) 0.0013(11) 0.0195(12) 0.0003(12)
C9 0.0379(15) 0.0286(14) 0.0319(13) -0.0036(11) 0.0182(12) -0.0033(12)
C9A 0.0370(15) 0.0265(14) 0.0335(14) 0.0024(11) 0.0171(12) 0.0033(12)
C10 0.0400(16) 0.0283(14) 0.0460(16) -0.0036(12) 0.0223(14) -0.0027(12)
C10A 0.0453(17) 0.0330(15) 0.0409(15) 0.0052(12) 0.0267(14) 0.0035(13)
C11 0.0449(17) 0.0306(15) 0.0471(17) -0.0023(13) 0.0251(14) -0.0116(13)
C11A 0.0537(18) 0.0320(15) 0.0507(18) 0.0110(13) 0.0336(15) 0.0052(14)
C12 0.0340(15) 0.0389(16) 0.0365(15) -0.0059(12) 0.0197(12) -0.0071(13)
C12A 0.0461(17) 0.0308(15) 0.0418(16) 0.0053(12) 0.0236(14) 0.0077(13)
C13 0.0321(14) 0.0315(14) 0.0370(15) -0.0044(11) 0.0172(12) -0.0018(12)
C13A 0.0360(15) 0.0333(15) 0.0385(15) 0.0033(12) 0.0216(13) 0.0045(12)
C14 0.0322(14) 0.0321(15) 0.0286(13) -0.0050(11) 0.0150(11) -0.0050(11)
C14A 0.0343(14) 0.0276(14) 0.0297(13) 0.0005(11) 0.0153(11) 0.0007(11)
C15 0.070(2) 0.0310(16) 0.061(2) 0.0026(15) 0.0395(18) -0.0034(16)
C15A 0.059(2) 0.0340(16) 0.070(2) 0.0156(15) 0.0428(18) 0.0058(15)
C16 0.075(2) 0.0432(19) 0.0437(18) 0.0069(15) 0.0213(17) 0.0074(18)
C16A 0.0486(18) 0.0382(17) 0.059(2) 0.0083(15) 0.0302(16) 0.0066(15)
C17 0.084(3) 0.046(2) 0.053(2) 0.0075(17) 0.023(2) 0.0112(19)
C17A 0.0423(17) 0.0493(19) 0.0501(18) 0.0061(15) 0.0204(15) -0.0061(15)
C18 0.107(4) 0.080(3) 0.045(2) 0.001(2) 0.010(2) 0.020(3)
C18A 0.068(2) 0.053(2) 0.053(2) 0.0088(17) 0.0294(18) -0.0056(18)
C19 0.086(3) 0.070(3) 0.064(2) -0.014(2) 0.034(2) 0.007(2)
C19A 0.077(3) 0.044(2) 0.080(3) -0.0085(19) 0.052(2) -0.0140(19)
C20 0.163(5) 0.054(3) 0.079(3) -0.005(2) 0.037(3) 0.047(3)
C20A 0.042(2) 0.061(2) 0.112(3) -0.024(2) 0.040(2) -0.0184(18)
C21 0.130(4) 0.074(3) 0.057(2) 0.001(2) 0.013(3) 0.057(3)
C21A 0.0375(17) 0.062(2) 0.073(2) -0.0040(19) 0.0235(17) 0.0027(16)
C22 0.0336(15) 0.0450(17) 0.0469(17) -0.0029(14) 0.0235(14) -0.0067(13)
C22A 0.054(2) 0.0453(19) 0.0557(19) 0.0129(15) 0.0331(16) 0.0166(16)
C23 0.0403(16) 0.0400(17) 0.0496(17) -0.0050(14) 0.0224(14) -0.0123(14)
C24 0.0401(17) 0.063(2) 0.0500(19) -0.0057(17) 0.0154(15) -0.0033(16)
C25 0.055(2) 0.088(3) 0.047(2) 0.0004(19) 0.0153(17) 0.006(2)
C26 0.058(2) 0.081(3) 0.048(2) -0.0057(19) 0.0249(17) 0.002(2)
C27 0.049(2) 0.074(3) 0.053(2) -0.0104(18) 0.0284(17) -0.0074(18)
C28 0.0403(17) 0.059(2) 0.0458(18) -0.0059(15) 0.0185(15) 0.0035(16)
O1W 0.074(10) 0.114(13) 0.074(9) 0.015(8) 0.042(8) 0.031(9)
N1 0.052(4) 0.059(5) 0.066(5) 0.013(4) 0.018(4) 0.025(4)
C1F 0.059(5) 0.059(5) 0.067(5) 0.014(4) 0.023(4) 0.024(4)
C1E 0.057(5) 0.070(5) 0.077(5) 0.010(5) 0.023(4) 0.020(4)
C1D 0.058(5) 0.080(5) 0.073(5) -0.002(5) 0.020(5) 0.014(5)
C1C 0.049(5) 0.068(5) 0.068(5) -0.011(5) 0.017(4) 0.008(4)
C1B 0.051(5) 0.058(4) 0.062(5) -0.004(4) 0.021(4) 0.009(4)
C23A 0.081(3) 0.066(2) 0.075(2) 0.038(2) 0.053(2) 0.042(2)

loop_
_atom_type_symbol
_atom_type_description
_atom_type_scat_dispersion_real
_atom_type_scat_dispersion_imag
_atom_type_scat_source
C C 0.0033 0.0016 'International Tables Vol C Tables 4.2.6.8 and 6.1.1.4'
H H 0.0000 0.0000 'International Tables Vol C Tables 4.2.6.8 and 6.1.1.4'
N N 0.0061 0.0033 'International Tables Vol C Tables 4.2.6.8 and 6.1.1.4'
Ni Ni 0.3393 1.1124 'International Tables Vol C Tables 4.2.6.8 and 6.1.1.4'
O O 0.0106 0.0060 'International Tables Vol C Tables 4.2.6.8 and 6.1.1.4'

loop_
_geom_angle_atom_site_label_1
_geom_angle_atom_site_label_2
_geom_angle_atom_site_label_3
_geom_angle
_geom_angle_site_symmetry_1
_geom_angle_site_symmetry_3
_geom_angle_publ_flag
O14 Ni1 O14A 84.95(8) . . ?
O14 Ni1 N7 94.90(8) . . ?
O14A Ni1 N7 177.41(9) . . ?
N7A Ni1 O14 176.58(9) . . ?
N7A Ni1 O14A 93.93(9) . . ?
N7A Ni1 N7 86.35(9) . . ?
C10 O10 C15 118.5(2) . . ?
C10A O10A C15A 116.7(2) . . ?
C12 O12 C22 117.6(2) . . ?
C12A O12A C22A 117.5(2) . . ?
C14 O14 Ni1 127.56(16) . . ?
C14A O14A Ni1 128.66(16) . . ?
C7 N7 Ni1 112.41(15) . . ?
C8 N7 Ni1 126.83(18) . . ?
C8 N7 C7 119.5(2) . . ?
C7A N7A Ni1 114.87(16) . . ?
C8A N7A Ni1 127.38(18) . . ?
C8A N7A C7A 117.5(2) . . ?
C17 N17 C16 111.5(3) . . ?
C17 N17 C21 109.8(3) . . ?
C21 N17 C16 109.2(3) . . ?
C16A N17A C17A 112.2(2) . . ?
C16A N17A C21A 110.0(2) . . ?
C17A N17A C21A 109.4(2) . . ?
C23 N23 C28 110.1(2) . . ?
C24 N23 C23 110.9(2) . . ?
C24 N23 C28 109.0(2) . . ?
C24A N23A C23A 108.7(3) . . ?
C28A N23A C24A 112.9 . . ?
C28A N23A C23A 111.1(2) . . ?
N23A C24A H24A 109.7 . . ?
N23A C24A H24B 109.7 . . ?
N23A C24A C25A 110.0 . . ?
H24A C24A H24B 108.2 . . ?
C25A C24A H24A 109.7 . . ?
C25A C24A H24B 109.7 . . ?
C24A C25A H25A 109.2 . . ?
C24A C25A H25B 109.2 . . ?
C24A C25A C26A 112.0 . . ?
H25A C25A H25B 107.9 . . ?
C26A C25A H25A 109.2 . . ?
C26A C25A H25B 109.2 . . ?
C25A C26A H26A 109.8 . . ?
C25A C26A H26B 109.8 . . ?
C25A C26A C27A 109.5 . . ?
H26A C26A H26B 108.2 . . ?
C27A C26A H26A 109.8 . . ?
C27A C26A H26B 109.8 . . ?
C26A C27A H27A 109.5 . . ?
C26A C27A H27B 109.5 . . ?
H27A C27A H27B 108.1 . . ?
C28A C27A C26A 110.7 . . ?
C28A C27A H27A 109.5 . . ?
C28A C27A H27B 109.5 . . ?
N23A C28A C27A 111.0 . . ?
N23A C28A H28A 109.4 . . ?
N23A C28A H28B 109.4 . . ?
C27A C28A H28A 109.4 . . ?
C27A C28A H28B 109.4 . . ?
H28A C28A H28B 108.0 . . ?
C2 C1 H1 119.7 . . ?
C2 C1 C6 120.6(3) . . ?
C6 C1 H1 119.7 . . ?
C2A C1A H1A 119.6 . . ?
C6A C1A H1A 119.6 . . ?
C6A C1A C2A 120.7(3) . . ?
C1 C2 H2 119.9 . . ?
C3 C2 C1 120.3(3) . . ?
C3 C2 H2 119.9 . . ?
C1A C2A H2A 120.2 . . ?
C3A C2A C1A 119.6(3) . . ?
C3A C2A H2A 120.2 . . ?
C2 C3 H3 119.9 . . ?
C4 C3 C2 120.1(3) . . ?
C4 C3 H3 119.9 . . ?
C2A C3A H3A 119.9 . . ?
C4A C3A C2A 120.3(3) . . ?
C4A C3A H3A 119.9 . . ?
C3 C4 H4 120.1 . . ?
C3 C4 C5 119.9(3) . . ?
C5 C4 H4 120.1 . . ?
C3A C4A H4A 119.8 . . ?
C3A C4A C5A 120.3(3) . . ?
C5A C4A H4A 119.8 . . ?
C4 C5 H5 119.5 . . ?
C6 C5 C4 121.0(3) . . ?
C6 C5 H5 119.5 . . ?
C4A C5A H5A 119.8 . . ?
C4A C5A C6A 120.4(3) . . ?
C6A C5A H5A 119.8 . . ?
C1 C6 C7 123.5(3) . . ?
C5 C6 C1 118.1(3) . . ?
C5 C6 C7 118.4(3) . . ?
C1A C6A C5A 118.6(3) . . ?
C1A C6A C7A 122.2(2) . . ?
C5A C6A C7A 119.2(3) . . ?
N7 C7 C6 116.5(2) . . ?
N7 C7 H7 106.2 . . ?
N7 C7 C7A 105.5(2) . . ?
C6 C7 H7 106.2 . . ?
C6 C7 C7A 115.6(2) . . ?
C7A C7 H7 106.2 . . ?
N7A C7A C6A 110.6(2) . . ?
N7A C7A C7 104.93(19) . . ?
N7A C7A H7A 108.7 . . ?
C6A C7A C7 115.0(2) . . ?
C6A C7A H7A 108.7 . . ?
C7 C7A H7A 108.7 . . ?
N7 C8 H8 117.7 . . ?
N7 C8 C9 124.6(2) . . ?
C9 C8 H8 117.7 . . ?
N7A C8A H8A 117.3 . . ?
N7A C8A C9A 125.5(2) . . ?
C9A C8A H8A 117.3 . . ?
C10 C9 C8 118.6(2) . . ?
C14 C9 C8 122.1(2) . . ?
C14 C9 C10 119.1(2) . . ?
C8A C9A C10A 120.4(2) . . ?
C8A C9A C14A 121.2(2) . . ?
C10A C9A C14A 118.3(2) . . ?
O10 C10 C9 114.0(2) . . ?
O10 C10 C11 124.3(3) . . ?
C11 C10 C9 121.8(3) . . ?
O10A C10A C9A 114.8(2) . . ?
O10A C10A C11A 123.9(2) . . ?
C11A C10A C9A 121.4(2) . . ?
C10 C11 H11 120.9 . . ?
C10 C11 C12 118.2(3) . . ?
C12 C11 H11 120.9 . . ?
C10A C11A H11A 120.5 . . ?
C10A C11A C12A 118.9(3) . . ?
C12A C11A H11A 120.5 . . ?
O12 C12 C11 113.4(2) . . ?
O12 C12 C13 124.3(2) . . ?
C13 C12 C11 122.2(2) . . ?
O12A C12A C11A 114.0(2) . . ?
O12A C12A C13A 124.1(2) . . ?
C13A C12A C11A 121.9(3) . . ?
C12 C13 H13 120.0 . . ?
C12 C13 C14 119.9(2) . . ?
C14 C13 H13 120.0 . . ?
C12A C13A H13A 120.0 . . ?
C12A C13A C14A 120.1(2) . . ?
C14A C13A H13A 120.0 . . ?
O14 C14 C9 123.6(2) . . ?
O14 C14 C13 117.5(2) . . ?
C9 C14 C13 118.9(2) . . ?
O14A C14A C9A 123.2(2) . . ?
O14A C14A C13A 117.6(2) . . ?
C13A C14A C9A 119.2(2) . . ?
O10 C15 H15A 109.8 . . ?
O10 C15 H15B 109.8 . . ?
O10 C15 C16 109.2(3) . . ?
H15A C15 H15B 108.3 . . ?
C16 C15 H15A 109.8 . . ?
C16 C15 H15B 109.8 . . ?
O10A C15A H15C 110.3 . . ?
O10A C15A H15D 110.3 . . ?
O10A C15A C16A 106.9(2) . . ?
H15C C15A H15D 108.6 . . ?
C16A C15A H15C 110.3 . . ?
C16A C15A H15D 110.3 . . ?
N17 C16 C15 115.6(3) . . ?
N17 C16 H16A 108.4 . . ?
N17 C16 H16B 108.4 . . ?
C15 C16 H16A 108.4 . . ?
C15 C16 H16B 108.4 . . ?
H16A C16 H16B 107.5 . . ?
N17A C16A C15A 110.8(2) . . ?
N17A C16A H16C 109.5 . . ?
N17A C16A H16D 109.5 . . ?
C15A C16A H16C 109.5 . . ?
C15A C16A H16D 109.5 . . ?
H16C C16A H16D 108.1 . . ?
N17 C17 H17A 109.4 . . ?
N17 C17 H17B 109.4 . . ?
N17 C17 C18 111.1(3) . . ?
H17A C17 H17B 108.0 . . ?
C18 C17 H17A 109.4 . . ?
C18 C17 H17B 109.4 . . ?
N17A C17A H17C 109.4 . . ?
N17A C17A H17D 109.4 . . ?
N17A C17A C18A 111.2(3) . . ?
H17C C17A H17D 108.0 . . ?
C18A C17A H17C 109.4 . . ?
C18A C17A H17D 109.4 . . ?
C17 C18 H18A 109.3 . . ?
C17 C18 H18B 109.3 . . ?
H18A C18 H18B 107.9 . . ?
C19 C18 C17 111.7(4) . . ?
C19 C18 H18A 109.3 . . ?
C19 C18 H18B 109.3 . . ?
C17A C18A H18C 109.6 . . ?
C17A C18A H18D 109.6 . . ?
H18C C18A H18D 108.1 . . ?
C19A C18A C17A 110.3(3) . . ?
C19A C18A H18C 109.6 . . ?
C19A C18A H18D 109.6 . . ?
C18 C19 H19A 109.9 . . ?
C18 C19 H19B 109.9 . . ?
C18 C19 C20 108.9(3) . . ?
H19A C19 H19B 108.3 . . ?
C20 C19 H19A 109.9 . . ?
C20 C19 H19B 109.9 . . ?
C18A C19A H19C 109.9 . . ?
C18A C19A H19D 109.9 . . ?
H19C C19A H19D 108.3 . . ?
C20A C19A C18A 109.1(3) . . ?
C20A C19A H19C 109.9 . . ?
C20A C19A H19D 109.9 . . ?
C19 C20 H20A 109.5 . . ?
C19 C20 H20B 109.5 . . ?
C19 C20 C21 110.7(4) . . ?
H20A C20 H20B 108.1 . . ?
C21 C20 H20A 109.5 . . ?
C21 C20 H20B 109.5 . . ?
C19A C20A H20C 109.3 . . ?
C19A C20A H20D 109.3 . . ?
C19A C20A C21A 111.7(3) . . ?
H20C C20A H20D 107.9 . . ?
C21A C20A H20C 109.3 . . ?
C21A C20A H20D 109.3 . . ?
N17 C21 C20 111.4(4) . . ?
N17 C21 H21A 109.4 . . ?
N17 C21 H21B 109.4 . . ?
C20 C21 H21A 109.4 . . ?
C20 C21 H21B 109.4 . . ?
H21A C21 H21B 108.0 . . ?
N17A C21A C20A 110.3(3) . . ?
N17A C21A H21C 109.6 . . ?
N17A C21A H21D 109.6 . . ?
C20A C21A H21C 109.6 . . ?
C20A C21A H21D 109.6 . . ?
H21C C21A H21D 108.1 . . ?
O12 C22 H22A 109.0 . . ?
O12 C22 H22B 109.0 . . ?
O12 C22 C23 113.1(3) . . ?
H22A C22 H22B 107.8 . . ?
C23 C22 H22A 109.0 . . ?
C23 C22 H22B 109.0 . . ?
O12A C22A H22C 110.6 . . ?
O12A C22A H22D 110.6 . . ?
O12A C22A C23A 105.6(2) . . ?
H22C C22A H22D 108.8 . . ?
C23A C22A H22C 110.6 . . ?
C23A C22A H22D 110.6 . . ?
N23 C23 C22 114.0(2) . . ?
N23 C23 H23A 108.8 . . ?
N23 C23 H23B 108.8 . . ?
C22 C23 H23A 108.8 . . ?
C22 C23 H23B 108.8 . . ?
H23A C23 H23B 107.7 . . ?
N23 C24 H24C 109.4 . . ?
N23 C24 H24D 109.4 . . ?
N23 C24 C25 111.3(3) . . ?
H24C C24 H24D 108.0 . . ?
C25 C24 H24C 109.4 . . ?
C25 C24 H24D 109.4 . . ?
C24 C25 H25C 109.5 . . ?
C24 C25 H25D 109.5 . . ?
C24 C25 C26 110.8(3) . . ?
H25C C25 H25D 108.1 . . ?
C26 C25 H25C 109.5 . . ?
C26 C25 H25D 109.5 . . ?
C25 C26 H26C 109.7 . . ?
C25 C26 H26D 109.7 . . ?
H26C C26 H26D 108.2 . . ?
C27 C26 C25 109.9(3) . . ?
C27 C26 H26C 109.7 . . ?
C27 C26 H26D 109.7 . . ?
C26 C27 H27C 109.7 . . ?
C26 C27 H27D 109.7 . . ?
C26 C27 C28 109.8(3) . . ?
H27C C27 H27D 108.2 . . ?
C28 C27 H27C 109.7 . . ?
C28 C27 H27D 109.7 . . ?
N23 C28 C27 111.3(3) . . ?
N23 C28 H28C 109.4 . . ?
N23 C28 H28D 109.4 . . ?
C27 C28 H28C 109.4 . . ?
C27 C28 H28D 109.4 . . ?
H28C C28 H28D 108.0 . . ?
H1WA O1W H1WB 109.457(2) . . ?
C1F N1 C1B 109.4 . . ?
C23A N1 C1F 120.2(10) . . ?
C23A N1 C1B 121.2(10) . . ?
N1 C1F H1FA 109.5 . . ?
N1 C1F H1FB 109.5 . . ?
N1 C1F C1E 110.9 . . ?
H1FA C1F H1FB 108.0 . . ?
C1E C1F H1FA 109.5 . . ?
C1E C1F H1FB 109.5 . . ?
C1F C1E H1EA 109.4 . . ?
C1F C1E H1EB 109.4 . . ?
H1EA C1E H1EB 108.0 . . ?
C1D C1E C1F 111.0 . . ?
C1D C1E H1EA 109.4 . . ?
C1D C1E H1EB 109.4 . . ?
C1E C1D H1DA 109.8 . . ?
C1E C1D H1DB 109.8 . . ?
C1E C1D C1C 109.5 . . ?
H1DA C1D H1DB 108.2 . . ?
C1C C1D H1DA 109.8 . . ?
C1C C1D H1DB 109.8 . . ?
C1D C1C H1CA 109.6 . . ?
C1D C1C H1CB 109.6 . . ?
H1CA C1C H1CB 108.1 . . ?
C1B C1C C1D 110.4 . . ?
C1B C1C H1CA 109.6 . . ?
C1B C1C H1CB 109.6 . . ?
N1 C1B C1C 110.9 . . ?
N1 C1B H1BA 109.5 . . ?
N1 C1B H1BB 109.5 . . ?
C1C C1B H1BA 109.5 . . ?
C1C C1B H1BB 109.5 . . ?
H1BA C1B H1BB 108.0 . . ?
N23A C23A C22A 109.0(3) . . ?
N23A C23A H23C 109.9 . . ?
N23A C23A H23D 109.9 . . ?
C22A C23A H23C 109.9 . . ?
C22A C23A H23D 109.9 . . ?
C22A C23A H23E 107.4 . . ?
C22A C23A H23F 107.4 . . ?
N1 C23A C22A 119.6(7) . . ?
N1 C23A H23E 107.4 . . ?
N1 C23A H23F 107.4 . . ?
H23C C23A H23D 108.3 . . ?
H23E C23A H23F 106.9 . . ?

loop_
_geom_bond_atom_site_label_1
_geom_bond_atom_site_label_2
_geom_bond_distance
_geom_bond_site_symmetry_2
_geom_bond_publ_flag
Ni1 O14 1.8579(17) . ?
Ni1 O14A 1.8593(18) . ?
Ni1 N7 1.859(2) . ?
Ni1 N7A 1.852(2) . ?
O10 C10 1.372(3) . ?
O10 C15 1.436(3) . ?
O10A C10A 1.374(3) . ?
O10A C15A 1.447(3) . ?
O12 C12 1.376(3) . ?
O12 C22 1.446(3) . ?
O12A C12A 1.370(3) . ?
O12A C22A 1.438(3) . ?
O14 C14 1.315(3) . ?
O14A C14A 1.312(3) . ?
N7 C7 1.493(3) . ?
N7 C8 1.303(3) . ?
N7A C7A 1.491(3) . ?
N7A C8A 1.309(3) . ?
N17 C16 1.460(4) . ?
N17 C17 1.447(4) . ?
N17 C21 1.448(5) . ?
N17A C16A 1.461(4) . ?
N17A C17A 1.463(4) . ?
N17A C21A 1.478(4) . ?
N23 C23 1.461(4) . ?
N23 C24 1.456(4) . ?
N23 C28 1.481(4) . ?
N23A C24A 1.4656 . ?
N23A C28A 1.4617 . ?
N23A C23A 1.475(4) . ?
C24A H24A 0.9900 . ?
C24A H24B 0.9900 . ?
C24A C25A 1.5136 . ?
C25A H25A 0.9900 . ?
C25A H25B 0.9900 . ?
C25A C26A 1.5240 . ?
C26A H26A 0.9900 . ?
C26A H26B 0.9900 . ?
C26A C27A 1.5645 . ?
C27A H27A 0.9900 . ?
C27A H27B 0.9900 . ?
C27A C28A 1.5073 . ?
C28A H28A 0.9900 . ?
C28A H28B 0.9900 . ?
C1 H1 0.9500 . ?
C1 C2 1.390(4) . ?
C1 C6 1.410(4) . ?
C1A H1A 0.9500 . ?
C1A C2A 1.392(4) . ?
C1A C6A 1.391(4) . ?
C2 H2 0.9500 . ?
C2 C3 1.384(5) . ?
C2A H2A 0.9500 . ?
C2A C3A 1.390(4) . ?
C3 H3 0.9500 . ?
C3 C4 1.380(5) . ?
C3A H3A 0.9500 . ?
C3A C4A 1.375(5) . ?
C4 H4 0.9500 . ?
C4 C5 1.400(4) . ?
C4A H4A 0.9500 . ?
C4A C5A 1.384(5) . ?
C5 H5 0.9500 . ?
C5 C6 1.391(4) . ?
C5A H5A 0.9500 . ?
C5A C6A 1.404(3) . ?
C6 C7 1.519(4) . ?
C6A C7A 1.517(4) . ?
C7 H7 1.0000 . ?
C7 C7A 1.550(4) . ?
C7A H7A 1.0000 . ?
C8 H8 0.9500 . ?
C8 C9 1.434(3) . ?
C8A H8A 0.9500 . ?
C8A C9A 1.418(4) . ?
C9 C10 1.432(4) . ?
C9 C14 1.419(4) . ?
C9A C10A 1.434(4) . ?
C9A C14A 1.436(3) . ?
C10 C11 1.375(4) . ?
C10A C11A 1.374(4) . ?
C11 H11 0.9500 . ?
C11 C12 1.419(4) . ?
C11A H11A 0.9500 . ?
C11A C12A 1.411(4) . ?
C12 C13 1.379(4) . ?
C12A C13A 1.380(4) . ?
C13 H13 0.9500 . ?
C13 C14 1.426(3) . ?
C13A H13A 0.9500 . ?
C13A C14A 1.410(4) . ?
C15 H15A 0.9900 . ?
C15 H15B 0.9900 . ?
C15 C16 1.513(5) . ?
C15A H15C 0.9900 . ?
C15A H15D 0.9900 . ?
C15A C16A 1.521(4) . ?
C16 H16A 0.9900 . ?
C16 H16B 0.9900 . ?
C16A H16C 0.9900 . ?
C16A H16D 0.9900 . ?
C17 H17A 0.9900 . ?
C17 H17B 0.9900 . ?
C17 C18 1.533(5) . ?
C17A H17C 0.9900 . ?
C17A H17D 0.9900 . ?
C17A C18A 1.530(4) . ?
C18 H18A 0.9900 . ?
C18 H18B 0.9900 . ?
C18 C19 1.495(6) . ?
C18A H18C 0.9900 . ?
C18A H18D 0.9900 . ?
C18A C19A 1.505(5) . ?
C19 H19A 0.9900 . ?
C19 H19B 0.9900 . ?
C19 C20 1.507(6) . ?
C19A H19C 0.9900 . ?
C19A H19D 0.9900 . ?
C19A C20A 1.489(6) . ?
C20 H20A 0.9900 . ?
C20 H20B 0.9900 . ?
C20 C21 1.531(6) . ?
C20A H20C 0.9900 . ?
C20A H20D 0.9900 . ?
C20A C21A 1.544(5) . ?
C21 H21A 0.9900 . ?
C21 H21B 0.9900 . ?
C21A H21C 0.9900 . ?
C21A H21D 0.9900 . ?
C22 H22A 0.9900 . ?
C22 H22B 0.9900 . ?
C22 C23 1.508(4) . ?
C22A H22C 0.9900 . ?
C22A H22D 0.9900 . ?
C22A C23A 1.513(4) . ?
C23 H23A 0.9900 . ?
C23 H23B 0.9900 . ?
C24 H24C 0.9900 . ?
C24 H24D 0.9900 . ?
C24 C25 1.530(5) . ?
C25 H25C 0.9900 . ?
C25 H25D 0.9900 . ?
C25 C26 1.541(5) . ?
C26 H26C 0.9900 . ?
C26 H26D 0.9900 . ?
C26 C27 1.503(5) . ?
C27 H27C 0.9900 . ?
C27 H27D 0.9900 . ?
C27 C28 1.527(4) . ?
C28 H28C 0.9900 . ?
C28 H28D 0.9900 . ?
O1W H1WA 0.85380(2) . ?
O1W H1WB 0.854116(14) . ?
N1 C1F 1.4671 . ?
N1 C1B 1.4717 . ?
N1 C23A 1.445(11) . ?
C1F H1FA 0.9900 . ?
C1F H1FB 0.9900 . ?
C1F C1E 1.5159 . ?
C1E H1EA 0.9900 . ?
C1E H1EB 0.9900 . ?
C1E C1D 1.5073 . ?
C1D H1DA 0.9900 . ?
C1D H1DB 0.9900 . ?
C1D C1C 1.5291 . ?
C1C H1CA 0.9900 . ?
C1C H1CB 0.9900 . ?
C1C C1B 1.5161 . ?
C1B H1BA 0.9900 . ?
C1B H1BB 0.9900 . ?
C23A H23C 0.9900 . ?
C23A H23D 0.9900 . ?
C23A H23E 0.9900 . ?
C23A H23F 0.9900 . ?

loop_
_geom_hbond_atom_site_label_D
_geom_hbond_atom_site_label_H
_geom_hbond_atom_site_label_A
_geom_hbond_distance_DH
_geom_hbond_distance_HA
_geom_hbond_distance_DA
_geom_hbond_angle_DHA
_geom_hbond_site_symmetry_A
_geom_hbond_publ_flag
C15A H15D O1W 0.99 2.00 2.818(4) 138.6 1_455 yes
O1W H1WB N17A 0.8541(0) 2.026(2) 2.860(2) 165.11(7) 1_655 yes

loop_
_geom_torsion_atom_site_label_1
_geom_torsion_atom_site_label_2
_geom_torsion_atom_site_label_3
_geom_torsion_atom_site_label_4
_geom_torsion
_geom_torsion_site_symmetry_1
_geom_torsion_site_symmetry_2
_geom_torsion_site_symmetry_3
_geom_torsion_site_symmetry_4
_geom_torsion_publ_flag
Ni1 O14 C14 C9 -0.5(4) . . . . ?
Ni1 O14 C14 C13 -179.38(18) . . . . ?
Ni1 O14A C14A C9A 4.9(4) . . . . ?
Ni1 O14A C14A C13A -174.42(19) . . . . ?
Ni1 N7 C7 C6 167.48(19) . . . . ?
Ni1 N7 C7 C7A 37.8(2) . . . . ?
Ni1 N7 C8 C9 -3.5(4) . . . . ?
Ni1 N7A C7A C6A -95.2(2) . . . . ?
Ni1 N7A C7A C7 29.4(3) . . . . ?
Ni1 N7A C8A C9A 1.0(4) . . . . ?
O10 C10 C11 C12 -179.2(3) . . . . ?
O10 C15 C16 N17 90.8(3) . . . . ?
O10A C10A C11A C12A 177.5(3) . . . . ?
O10A C15A C16A N17A 175.2(3) . . . . ?
O12 C12 C13 C14 179.7(3) . . . . ?
O12 C22 C23 N23 85.2(3) . . . . ?
O12A C12A C13A C14A -178.1(3) . . . . ?
O12A C22A C23A N23A -175.4(3) . . . . ?
O12A C22A C23A N1 164.5(9) . . . . ?
O14 Ni1 O14A C14A 172.7(2) . . . . ?
O14 Ni1 N7 C7 164.97(17) . . . . ?
O14 Ni1 N7 C8 -1.8(2) . . . . ?
O14A Ni1 O14 C14 -178.8(2) . . . . ?
O14A Ni1 N7A C7A 175.02(18) . . . . ?
O14A Ni1 N7A C8A 1.2(3) . . . . ?
N7 Ni1 O14 C14 3.8(2) . . . . ?
N7 Ni1 N7A C7A -7.57(19) . . . . ?
N7 Ni1 N7A C8A 178.6(3) . . . . ?
N7 C7 C7A N7A -40.8(3) . . . . ?
N7 C7 C7A C6A 81.0(3) . . . . ?
N7 C8 C9 C10 -177.9(3) . . . . ?
N7 C8 C9 C14 8.1(4) . . . . ?
N7A Ni1 O14A C14A -4.1(2) . . . . ?
N7A Ni1 N7 C7 -18.21(18) . . . . ?
N7A Ni1 N7 C8 175.0(2) . . . . ?
N7A C8A C9A C10A 177.1(3) . . . . ?
N7A C8A C9A C14A -1.1(5) . . . . ?
N17 C17 C18 C19 57.4(5) . . . . ?
N17A C17A C18A C19A -59.5(4) . . . . ?
N23 C24 C25 C26 56.7(4) . . . . ?
N23A C24A C25A C26A 56.2 . . . . ?
C24A N23A C28A C27A 59.5 . . . . ?
C24A N23A C23A C22A -85.6(4) . . . . ?
C24A C25A C26A C27A -53.3 . . . . ?
C25A C26A C27A C28A 52.6 . . . . ?
C26A C27A C28A N23A -55.4 . . . . ?
C28A N23A C24A C25A -58.9 . . . . ?
C28A N23A C23A C22A 149.6(3) . . . . ?
C1 C2 C3 C4 0.3(4) . . . . ?
C1 C6 C7 N7 -57.7(3) . . . . ?
C1 C6 C7 C7A 66.9(3) . . . . ?
C1A C2A C3A C4A 1.1(5) . . . . ?
C1A C6A C7A N7A 41.0(3) . . . . ?
C1A C6A C7A C7 -77.6(3) . . . . ?
C2 C1 C6 C5 0.9(4) . . . . ?
C2 C1 C6 C7 -178.7(2) . . . . ?
C2 C3 C4 C5 0.6(4) . . . . ?
C2A C1A C6A C5A -1.9(4) . . . . ?
C2A C1A C6A C7A 175.9(3) . . . . ?
C2A C3A C4A C5A -1.0(5) . . . . ?
C3 C4 C5 C6 -0.7(4) . . . . ?
C3A C4A C5A C6A -0.5(5) . . . . ?
C4 C5 C6 C1 0.0(4) . . . . ?
C4 C5 C6 C7 179.5(2) . . . . ?
C4A C5A C6A C1A 2.0(4) . . . . ?
C4A C5A C6A C7A -175.9(3) . . . . ?
C5 C6 C7 N7 122.7(3) . . . . ?
C5 C6 C7 C7A -112.6(3) . . . . ?
C5A C6A C7A N7A -141.2(2) . . . . ?
C5A C6A C7A C7 100.2(3) . . . . ?
C6 C1 C2 C3 -1.0(4) . . . . ?
C6 C7 C7A N7A -171.0(2) . . . . ?
C6 C7 C7A C6A -49.2(3) . . . . ?
C6A C1A C2A C3A 0.4(5) . . . . ?
C7 N7 C8 C9 -169.4(2) . . . . ?
C7A N7A C8A C9A -172.7(3) . . . . ?
C8 N7 C7 C6 -24.7(4) . . . . ?
C8 N7 C7 C7A -154.3(2) . . . . ?
C8 C9 C10 O10 6.0(4) . . . . ?
C8 C9 C10 C11 -173.8(3) . . . . ?
C8 C9 C14 O14 -5.9(4) . . . . ?
C8 C9 C14 C13 173.0(3) . . . . ?
C8A N7A C7A C6A 79.3(3) . . . . ?
C8A N7A C7A C7 -156.1(2) . . . . ?
C8A C9A C10A O10A 5.1(4) . . . . ?
C8A C9A C10A C11A -174.8(3) . . . . ?
C8A C9A C14A O14A -1.8(4) . . . . ?
C8A C9A C14A C13A 177.4(3) . . . . ?
C9 C10 C11 C12 0.6(5) . . . . ?
C9A C10A C11A C12A -2.6(5) . . . . ?
C10 O10 C15 C16 165.4(3) . . . . ?
C10 C9 C14 O14 -180.0(3) . . . . ?
C10 C9 C14 C13 -1.1(4) . . . . ?
C10 C11 C12 O12 179.6(3) . . . . ?
C10 C11 C12 C13 -0.9(5) . . . . ?
C10A O10A C15A C16A -175.4(3) . . . . ?
C10A C9A C14A O14A 179.9(3) . . . . ?
C10A C9A C14A C13A -0.8(4) . . . . ?
C10A C11A C12A O12A -179.4(3) . . . . ?
C10A C11A C12A C13A -1.0(5) . . . . ?
C11 C12 C13 C14 0.3(4) . . . . ?
C11A C12A C13A C14A 3.7(5) . . . . ?
C12 O12 C22 C23 82.7(3) . . . . ?
C12 C13 C14 O14 179.7(3) . . . . ?
C12 C13 C14 C9 0.7(4) . . . . ?
C12A O12A C22A C23A 179.1(3) . . . . ?
C12A C13A C14A O14A 176.6(3) . . . . ?
C12A C13A C14A C9A -2.7(4) . . . . ?
C14 C9 C10 O10 -179.8(3) . . . . ?
C14 C9 C10 C11 0.4(4) . . . . ?
C14A C9A C10A O10A -176.6(3) . . . . ?
C14A C9A C10A C11A 3.5(5) . . . . ?
C15 O10 C10 C9 -168.2(3) . . . . ?
C15 O10 C10 C11 11.6(5) . . . . ?
C15A O10A C10A C9A 173.3(3) . . . . ?
C15A O10A C10A C11A -6.8(5) . . . . ?
C16 N17 C17 C18 179.8(3) . . . . ?
C16 N17 C21 C20 -177.6(4) . . . . ?
C16A N17A C17A C18A -177.4(3) . . . . ?
C16A N17A C21A C20A 178.0(3) . . . . ?
C17 N17 C16 C15 -69.1(4) . . . . ?
C17 N17 C21 C20 59.9(5) . . . . ?
C17 C18 C19 C20 -54.0(5) . . . . ?
C17A N17A C16A C15A 68.5(3) . . . . ?
C17A N17A C21A C20A -58.3(4) . . . . ?
C17A C18A C19A C20A 56.1(4) . . . . ?
C18 C19 C20 C21 54.1(6) . . . . ?
C18A C19A C20A C21A -55.5(4) . . . . ?
C19 C20 C21 N17 -58.2(6) . . . . ?
C19A C20A C21A N17A 57.3(4) . . . . ?
C21 N17 C16 C15 169.4(3) . . . . ?
C21 N17 C17 C18 -59.0(5) . . . . ?
C21A N17A C16A C15A -169.5(3) . . . . ?
C21A N17A C17A C18A 60.1(3) . . . . ?
C22 O12 C12 C11 -179.5(3) . . . . ?
C22 O12 C12 C13 1.1(4) . . . . ?
C22A O12A C12A C11A 177.9(3) . . . . ?
C22A O12A C12A C13A -0.4(5) . . . . ?
C23 N23 C24 C25 178.6(3) . . . . ?
C23 N23 C28 C27 -176.3(3) . . . . ?
C24 N23 C23 C22 -166.8(3) . . . . ?
C24 N23 C28 C27 61.9(3) . . . . ?
C24 C25 C26 C27 -53.4(4) . . . . ?
C25 C26 C27 C28 54.5(4) . . . . ?
C26 C27 C28 N23 -59.8(4) . . . . ?
C28 N23 C23 C22 72.5(3) . . . . ?
C28 N23 C24 C25 -60.0(4) . . . . ?
N1 C1F C1E C1D -58.3 . . . . ?
C1F N1 C1B C1C -60.6 . . . . ?
C1F N1 C23A C22A 168.6(8) . . . . ?
C1F C1E C1D C1C 54.3 . . . . ?
C1E C1D C1C C1B -54.2 . . . . ?
C1D C1C C1B N1 58.0 . . . . ?
C1B N1 C1F C1E 60.5 . . . . ?
C1B N1 C23A C22A -48.0(13) . . . . ?
C23A N23A C24A C25A 177.3(3) . . . . ?
C23A N23A C28A C27A -178.1(3) . . . . ?
C23A N1 C1F C1E -152.3(13) . . . . ?
C23A N1 C1B C1C 152.5(13) . . . . ?
